data_4023259
loop_
_publ_author_name
'Gwenaella Rescourio'
'Howard Alper'

_publ_section_title
;
 Synthesis of 3-Substituted-3,4-dihydro-2H-1,3-benzothiazin- 2-ones
 via a Highly Regioselective Palladium-Catalyzed Carbonylation of
 2-Substituted-2,3-dihydro-1,2-benzisothiazoles
;
_journal_name_full 'Journal of Organic Chemistry'
_journal_page_first 1612
_journal_page_last 1615
_journal_paper_doi 10.1021/jo702146n
_journal_volume 73
_journal_year 2008
_chemical_formula_sum 'C15 H13 N O S'
_chemical_formula_weight 255.32
_chemical_name_systematic
;
 ?
;
_space_group_IT_number 14
_symmetry_cell_setting monoclinic
_symmetry_space_group_name_Hall '-P 2ybc'
_symmetry_space_group_name_H-M 'P 1 21/c 1'
_atom_sites_solution_hydrogens geom
_atom_sites_solution_primary direct
_atom_sites_solution_secondary difmap
_audit_creation_method SHELXL-97
_cell_angle_alpha 90.00
_cell_angle_beta 101.542(4)
_cell_angle_gamma 90.00
_cell_formula_units_Z 4
_cell_length_a 11.222(3)
_cell_length_b 6.1059(15)
_cell_length_c 18.885(5)
_cell_measurement_reflns_used 353
_cell_measurement_temperature 203(2)
_cell_measurement_theta_max 21.92
_cell_measurement_theta_min 2.34
_cell_volume 1267.9(5)
_computing_cell_refinement 'SMART, Bruker (2000)'
_computing_data_collection 'SMART, Bruker (2000)'
_computing_data_reduction 'XPREP, Bruker (2000)'
_computing_molecular_graphics 'SHELXTL, Bruker (2000)'
_computing_publication_material 'SHELXTL, Bruker (2000)'
_computing_structure_refinement 'SHELXL-97 (Sheldrick, 1997)'
_computing_structure_solution 'SHELXS-97 (Sheldrick, 1990)'
_diffrn_ambient_temperature 203(2)
_diffrn_measured_fraction_theta_full 0.960
_diffrn_measured_fraction_theta_max 0.960
_diffrn_measurement_device_type 'CCD area detector'
_diffrn_measurement_method 'phi and omega scans'
_diffrn_radiation_monochromator graphite
_diffrn_radiation_source 'fine-focus sealed tube'
_diffrn_radiation_type MoK\a
_diffrn_radiation_wavelength 0.71073
_diffrn_reflns_av_R_equivalents 0.0626
_diffrn_reflns_av_sigmaI/netI 0.0565
_diffrn_reflns_limit_h_max 11
_diffrn_reflns_limit_h_min -11
_diffrn_reflns_limit_k_max 6
_diffrn_reflns_limit_k_min -6
_diffrn_reflns_limit_l_max 19
_diffrn_reflns_limit_l_min -19
_diffrn_reflns_number 5455
_diffrn_reflns_theta_full 21.99
_diffrn_reflns_theta_max 21.99
_diffrn_reflns_theta_min 3.51
_diffrn_standards_decay_% <1
_exptl_absorpt_coefficient_mu 0.241
_exptl_absorpt_correction_T_max 0.9880
_exptl_absorpt_correction_T_min 0.9311
_exptl_absorpt_correction_type multi-scan
_exptl_absorpt_process_details 'SADABS, Bruker (2000)'
_exptl_crystal_colour colorless
_exptl_crystal_density_diffrn 1.338
_exptl_crystal_density_meas ?
_exptl_crystal_density_method 'not measured'
_exptl_crystal_description needle
_exptl_crystal_F_000 536
_exptl_crystal_size_max 0.30
_exptl_crystal_size_mid 0.05
_exptl_crystal_size_min 0.05
_refine_diff_density_max 0.159
_refine_diff_density_min -0.141
_refine_diff_density_rms 0.038
_refine_ls_extinction_method none
_refine_ls_goodness_of_fit_ref 1.011
_refine_ls_hydrogen_treatment constr
_refine_ls_matrix_type full
_refine_ls_number_parameters 163
_refine_ls_number_reflns 1499
_refine_ls_number_restraints 0
_refine_ls_restrained_S_all 1.011
_refine_ls_R_factor_all 0.0742
_refine_ls_R_factor_gt 0.0379
_refine_ls_shift/su_max 0.001
_refine_ls_shift/su_mean 0.001
_refine_ls_structure_factor_coef Fsqd
_refine_ls_weighting_details 'calc w=1/[\s^2^(Fo^2^)+(0.0350P)^2^]'
_refine_ls_weighting_scheme calc
_refine_ls_wR_factor_gt 0.0732
_refine_ls_wR_factor_ref 0.0838
_reflns_number_gt 995
_reflns_number_total 1499
_reflns_threshold_expression >2sigma(I)
_cod_data_source_file jo702146n-File003.cif
_cod_data_source_block ha19
_cod_depositor_comments
;
The following automatic conversions were performed:
'_symmetry_cell_setting' value 'Monoclinic' changed to 'monoclinic'
according to '/home/saulius/struct/CIF-dictionaries/cif_core.dic'
dictionary named 'cif_core.dic' version 2.4.1 from 2010-06-29.

Automatic conversion script
Id: cif_fix_enum 1527 2010-12-29 10:47:43Z saulius 

The following automatic conversions were performed:

'_exptl_crystal_density_meas' value 'n/a' was changed to '?' - the
value is perceived as not measured.

Automatic conversion script
Id: cif_fix_values 3008 2015-01-20 13:52:24Z robertas 
;
_cod_original_sg_symbol_H-M 'P 21/c'
_cod_database_code 4023259

loop_
_symmetry_equiv_pos_as_xyz
'x, y, z'
'-x, y+1/2, -z+1/2'
'-x, -y, -z'
'x, -y-1/2, z-1/2'

loop_
_atom_site_label
_atom_site_type_symbol
_atom_site_fract_x
_atom_site_fract_y
_atom_site_fract_z
_atom_site_U_iso_or_equiv
_atom_site_adp_type
_atom_site_occupancy
_atom_site_symmetry_multiplicity
_atom_site_calc_flag
_atom_site_refinement_flags
_atom_site_disorder_assembly
_atom_site_disorder_group
S1 S 0.28957(8) 0.21215(14) 0.19540(5) 0.0451(3) Uani 1 1 d . . .
O1 O 0.4436(2) 0.1390(4) 0.31426(13) 0.0574(7) Uani 1 1 d . . .
N1 N 0.3622(2) 0.4825(4) 0.30834(14) 0.0365(7) Uani 1 1 d . . .
C1 C 0.1670(3) 0.3972(6) 0.18334(17) 0.0378(8) Uani 1 1 d . . .
C2 C 0.0575(3) 0.3403(6) 0.13861(18) 0.0479(10) Uani 1 1 d . . .
H2A H 0.0484 0.2022 0.1161 0.057 Uiso 1 1 calc R . .
C3 C -0.0383(4) 0.4873(7) 0.1272(2) 0.0590(11) Uani 1 1 d . . .
H3A H -0.1112 0.4520 0.0952 0.071 Uiso 1 1 calc R . .
C4 C -0.0265(3) 0.6852(7) 0.1627(2) 0.0560(11) Uani 1 1 d . . .
H4A H -0.0923 0.7835 0.1560 0.067 Uiso 1 1 calc R . .
C5 C 0.0815(3) 0.7395(6) 0.20824(17) 0.0440(9) Uani 1 1 d . . .
H5A H 0.0884 0.8742 0.2328 0.053 Uiso 1 1 calc R . .
C6 C 0.1799(3) 0.5981(5) 0.21823(16) 0.0345(8) Uani 1 1 d . . .
C7 C 0.3012(3) 0.6592(5) 0.26206(17) 0.0421(9) Uani 1 1 d . . .
H7A H 0.2909 0.7848 0.2926 0.051 Uiso 1 1 calc R . .
H7B H 0.3539 0.7056 0.2293 0.051 Uiso 1 1 calc R . .
C8 C 0.3767(3) 0.2819(6) 0.28320(18) 0.0408(9) Uani 1 1 d . . .
C9 C 0.4387(3) 0.5532(5) 0.37728(17) 0.0446(9) Uani 1 1 d . . .
H9A H 0.4848 0.6837 0.3689 0.054 Uiso 1 1 calc R . .
H9B H 0.4972 0.4371 0.3955 0.054 Uiso 1 1 calc R . .
C10 C 0.3646(3) 0.6045(6) 0.43351(17) 0.0361(8) Uani 1 1 d . . .
C11 C 0.3728(3) 0.8052(6) 0.46709(18) 0.0448(9) Uani 1 1 d . . .
H11A H 0.4237 0.9136 0.4538 0.054 Uiso 1 1 calc R . .
C12 C 0.3071(4) 0.8499(6) 0.5203(2) 0.0541(10) Uani 1 1 d . . .
H12A H 0.3143 0.9871 0.5433 0.065 Uiso 1 1 calc R . .
C13 C 0.2317(4) 0.6938(7) 0.53908(19) 0.0595(11) Uani 1 1 d . . .
H13A H 0.1863 0.7240 0.5747 0.071 Uiso 1 1 calc R . .
C14 C 0.2225(3) 0.4920(7) 0.5057(2) 0.0593(11) Uani 1 1 d . . .
H14A H 0.1702 0.3848 0.5181 0.071 Uiso 1 1 calc R . .
C15 C 0.2901(3) 0.4479(5) 0.45415(17) 0.0432(9) Uani 1 1 d . . .
H15A H 0.2854 0.3085 0.4327 0.052 Uiso 1 1 calc R . .

loop_
_atom_site_aniso_label
_atom_site_aniso_U_11
_atom_site_aniso_U_22
_atom_site_aniso_U_33
_atom_site_aniso_U_23
_atom_site_aniso_U_13
_atom_site_aniso_U_12
S1 0.0509(6) 0.0421(6) 0.0433(6) -0.0092(5) 0.0122(4) 0.0034(5)
O1 0.0541(16) 0.0451(16) 0.0673(18) 0.0023(13) -0.0014(13) 0.0135(13)
N1 0.0403(17) 0.0346(18) 0.0328(16) 0.0005(15) 0.0030(13) 0.0065(14)
C1 0.042(2) 0.044(2) 0.0284(19) 0.0001(18) 0.0087(17) -0.0033(17)
C2 0.052(3) 0.056(3) 0.037(2) -0.0096(19) 0.011(2) -0.004(2)
C3 0.047(3) 0.081(3) 0.046(3) -0.003(2) 0.0028(19) -0.006(2)
C4 0.042(3) 0.077(3) 0.048(2) 0.006(2) 0.007(2) 0.013(2)
C5 0.051(2) 0.048(2) 0.036(2) 0.0015(18) 0.0168(19) 0.007(2)
C6 0.037(2) 0.039(2) 0.0291(19) 0.0030(17) 0.0101(17) -0.0037(17)
C7 0.048(2) 0.034(2) 0.044(2) -0.0006(17) 0.0096(18) 0.0035(17)
C8 0.039(2) 0.038(2) 0.048(2) -0.001(2) 0.0150(18) 0.0025(18)
C9 0.035(2) 0.052(2) 0.045(2) -0.0044(18) 0.0024(19) -0.0007(17)
C10 0.032(2) 0.041(2) 0.031(2) -0.0008(19) -0.0037(16) -0.0040(17)
C11 0.050(2) 0.043(2) 0.038(2) -0.0031(19) -0.0001(18) -0.0051(18)
C12 0.066(3) 0.049(3) 0.043(2) -0.006(2) -0.001(2) 0.010(2)
C13 0.069(3) 0.077(3) 0.033(2) 0.000(2) 0.012(2) 0.014(2)
C14 0.070(3) 0.066(3) 0.046(3) 0.003(2) 0.021(2) -0.013(2)
C15 0.055(2) 0.037(2) 0.036(2) 0.0001(17) 0.0060(19) -0.0046(18)

loop_
_atom_type_symbol
_atom_type_description
_atom_type_scat_dispersion_real
_atom_type_scat_dispersion_imag
_atom_type_scat_source
C C 0.0033 0.0016 'International Tables Vol C Tables 4.2.6.8 and 6.1.1.4'
H H 0.0000 0.0000 'International Tables Vol C Tables 4.2.6.8 and 6.1.1.4'
N N 0.0061 0.0033 'International Tables Vol C Tables 4.2.6.8 and 6.1.1.4'
O O 0.0106 0.0060 'International Tables Vol C Tables 4.2.6.8 and 6.1.1.4'
S S 0.1246 0.1234 'International Tables Vol C Tables 4.2.6.8 and 6.1.1.4'

loop_
_geom_angle_atom_site_label_1
_geom_angle_atom_site_label_2
_geom_angle_atom_site_label_3
_geom_angle
_geom_angle_site_symmetry_1
_geom_angle_site_symmetry_3
_geom_angle_publ_flag
C1 S1 C8 103.51(17) . . ?
C8 N1 C9 119.5(3) . . ?
C8 N1 C7 122.5(3) . . ?
C9 N1 C7 115.5(3) . . ?
C6 C1 C2 120.4(3) . . ?
C6 C1 S1 120.2(3) . . ?
C2 C1 S1 119.5(3) . . ?
C3 C2 C1 119.8(3) . . ?
C4 C3 C2 119.9(3) . . ?
C3 C4 C5 120.1(4) . . ?
C4 C5 C6 120.9(3) . . ?
C1 C6 C5 118.8(3) . . ?
C1 C6 C7 118.8(3) . . ?
C5 C6 C7 122.3(3) . . ?
C6 C7 N1 114.3(3) . . ?
O1 C8 N1 126.2(3) . . ?
O1 C8 S1 116.2(3) . . ?
N1 C8 S1 117.5(3) . . ?
N1 C9 C10 112.1(3) . . ?
C15 C10 C11 118.5(3) . . ?
C15 C10 C9 120.5(3) . . ?
C11 C10 C9 121.0(3) . . ?
C10 C11 C12 120.9(3) . . ?
C13 C12 C11 119.8(4) . . ?
C12 C13 C14 119.8(4) . . ?
C15 C14 C13 119.8(4) . . ?
C10 C15 C14 121.1(3) . . ?

loop_
_geom_bond_atom_site_label_1
_geom_bond_atom_site_label_2
_geom_bond_distance
_geom_bond_site_symmetry_2
_geom_bond_publ_flag
S1 C1 1.759(3) . ?
S1 C8 1.799(3) . ?
O1 C8 1.222(4) . ?
N1 C8 1.335(4) . ?
N1 C9 1.474(4) . ?
N1 C7 1.468(4) . ?
C1 C6 1.386(4) . ?
C1 C2 1.389(4) . ?
C2 C3 1.383(5) . ?
C3 C4 1.375(5) . ?
C4 C5 1.379(5) . ?
C5 C6 1.385(4) . ?
C6 C7 1.492(4) . ?
C9 C10 1.507(4) . ?
C10 C15 1.377(4) . ?
C10 C11 1.374(4) . ?
C11 C12 1.387(5) . ?
C12 C13 1.367(5) . ?
C13 C14 1.379(5) . ?
C14 C15 1.375(4) . ?

loop_
_geom_torsion_atom_site_label_1
_geom_torsion_atom_site_label_2
_geom_torsion_atom_site_label_3
_geom_torsion_atom_site_label_4
_geom_torsion
_geom_torsion_site_symmetry_1
_geom_torsion_site_symmetry_2
_geom_torsion_site_symmetry_3
_geom_torsion_site_symmetry_4
_geom_torsion_publ_flag
C8 S1 C1 C6 26.8(3) . . . . ?
C8 S1 C1 C2 -153.3(3) . . . . ?
C6 C1 C2 C3 1.8(5) . . . . ?
S1 C1 C2 C3 -178.2(3) . . . . ?
C1 C2 C3 C4 -3.0(5) . . . . ?
C2 C3 C4 C5 1.7(5) . . . . ?
C3 C4 C5 C6 0.8(5) . . . . ?
C2 C1 C6 C5 0.6(5) . . . . ?
S1 C1 C6 C5 -179.4(2) . . . . ?
C2 C1 C6 C7 -176.2(3) . . . . ?
S1 C1 C6 C7 3.8(4) . . . . ?
C4 C5 C6 C1 -2.0(5) . . . . ?
C4 C5 C6 C7 174.7(3) . . . . ?
C1 C6 C7 N1 -44.1(4) . . . . ?
C5 C6 C7 N1 139.2(3) . . . . ?
C8 N1 C7 C6 50.9(4) . . . . ?
C9 N1 C7 C6 -147.3(3) . . . . ?
C9 N1 C8 O1 5.2(5) . . . . ?
C7 N1 C8 O1 166.3(3) . . . . ?
C9 N1 C8 S1 -175.1(2) . . . . ?
C7 N1 C8 S1 -13.9(4) . . . . ?
C1 S1 C8 O1 157.7(3) . . . . ?
C1 S1 C8 N1 -22.0(3) . . . . ?
C8 N1 C9 C10 -118.1(3) . . . . ?
C7 N1 C9 C10 79.5(3) . . . . ?
N1 C9 C10 C15 57.9(4) . . . . ?
N1 C9 C10 C11 -124.4(3) . . . . ?
C15 C10 C11 C12 -0.4(5) . . . . ?
C9 C10 C11 C12 -178.2(3) . . . . ?
C10 C11 C12 C13 -0.9(5) . . . . ?
C11 C12 C13 C14 0.7(5) . . . . ?
C12 C13 C14 C15 0.7(5) . . . . ?
C11 C10 C15 C14 1.8(5) . . . . ?
C9 C10 C15 C14 179.6(3) . . . . ?
C13 C14 C15 C10 -2.0(5) . . . . ?

loop_
_cod_related_entry_id
_cod_related_entry_database
_cod_related_entry_code
1 ChemSpider 21120873
